data_2223190
loop_
_publ_author_name
'Wang, Yun'
'Zhu, Li-Li'
'Sun, Bai-Wang'

_publ_section_title
;
 Bis{2-methoxy-6-[(3-pyridyl)methyliminomethyl]phenolato}copper(II)
;
_journal_coeditor_code RZ2354
_journal_issue 9
_journal_name_full 'Acta Crystallographica Section E'
_journal_page_first m1058
_journal_paper_doi 10.1107/S1600536809029523
_journal_volume 65
_journal_year 2009
_chemical_formula_iupac '[Cu (C14 H13 N2 O2)2]'
_chemical_formula_moiety 'C28 H26 Cu N4 O4'
_chemical_formula_sum 'C28 H26 Cu N4 O4'
_chemical_formula_weight 546.07
_chemical_name_systematic
;
Bis{2-methoxy-6-[(3-pyridyl)methyliminomethyl]phenolato}copper(II)
;
_space_group_IT_number 14
_symmetry_cell_setting monoclinic
_symmetry_space_group_name_Hall '-P 2ybc'
_symmetry_space_group_name_H-M 'P 1 21/c 1'
_atom_sites_solution_hydrogens geom
_atom_sites_solution_primary direct
_atom_sites_solution_secondary difmap
_audit_creation_method SHELXL-97
_cell_angle_alpha 90.00
_cell_angle_beta 102.55(3)
_cell_angle_gamma 90.00
_cell_formula_units_Z 2
_cell_length_a 11.455(2)
_cell_length_b 14.414(3)
_cell_length_c 7.5491(15)
_cell_measurement_reflns_used 10382
_cell_measurement_temperature 293(2)
_cell_measurement_theta_max 27.480
_cell_measurement_theta_min 3.19
_cell_volume 1216.7(4)
_computing_cell_refinement 'CrystalClear (Rigaku, 2005)'
_computing_data_collection 'CrystalClear (Rigaku, 2005)'
_computing_data_reduction 'CrystalClear (Rigaku, 2005)'
_computing_molecular_graphics 'SHELXTL/PC (Sheldrick, 2008)'
_computing_publication_material 'SHELXTL/PC (Sheldrick, 2008)'
_computing_structure_refinement 'SHELXL97 (Sheldrick, 2008)'
_computing_structure_solution 'SHELXS97 (Sheldrick, 2008)'
_diffrn_ambient_temperature 293(2)
_diffrn_detector_area_resol_mean 13.6612
_diffrn_measured_fraction_theta_full 0.96
_diffrn_measured_fraction_theta_max 0.957
_diffrn_measurement_device_type 'Rigaku SCXmini'
_diffrn_measurement_method \w
_diffrn_radiation_monochromator graphite
_diffrn_radiation_source 'fine-focus sealed tube'
_diffrn_radiation_type MoK\a
_diffrn_radiation_wavelength 0.71073
_diffrn_reflns_av_R_equivalents 0.0351
_diffrn_reflns_av_sigmaI/netI 0.0256
_diffrn_reflns_limit_h_max 14
_diffrn_reflns_limit_h_min -14
_diffrn_reflns_limit_k_max 18
_diffrn_reflns_limit_k_min -18
_diffrn_reflns_limit_l_max 9
_diffrn_reflns_limit_l_min -9
_diffrn_reflns_number 11771
_diffrn_reflns_theta_full 27.48
_diffrn_reflns_theta_max 27.48
_diffrn_reflns_theta_min 3.10
_diffrn_standards_number 0
_exptl_absorpt_coefficient_mu 0.941
_exptl_absorpt_correction_T_max 0.828
_exptl_absorpt_correction_T_min 0.824
_exptl_absorpt_correction_type multi-scan
_exptl_absorpt_process_details '(CrystalClear; Rigaku, 2005)'
_exptl_crystal_colour 'dark green'
_exptl_crystal_density_diffrn 1.491
_exptl_crystal_density_method 'not measured'
_exptl_crystal_description block
_exptl_crystal_F_000 566
_exptl_crystal_size_max 0.20
_exptl_crystal_size_mid 0.20
_exptl_crystal_size_min 0.20
_refine_diff_density_max 0.253
_refine_diff_density_min -0.616
_refine_ls_extinction_method none
_refine_ls_goodness_of_fit_ref 1.409
_refine_ls_hydrogen_treatment constr
_refine_ls_matrix_type full
_refine_ls_number_parameters 169
_refine_ls_number_reflns 2667
_refine_ls_number_restraints 0
_refine_ls_restrained_S_all 1.409
_refine_ls_R_factor_all 0.0385
_refine_ls_R_factor_gt 0.0346
_refine_ls_shift/su_max 0.001
_refine_ls_shift/su_mean 0.000
_refine_ls_structure_factor_coef Fsqd
_refine_ls_weighting_details 'calc w=1/[\s^2^(Fo^2^)+(0.0515P)^2^] where P=(Fo^2^+2Fc^2^)/3'
_refine_ls_weighting_scheme calc
_refine_ls_wR_factor_gt 0.1004
_refine_ls_wR_factor_ref 0.1023
_reflns_number_gt 2430
_reflns_number_total 2667
_reflns_threshold_expression I>2\s(I)
_cod_data_source_file rz2354.cif
_cod_data_source_block I
_cod_original_sg_symbol_H-M 'P 21/c'
_cod_database_code 2223190
_cod_database_fobs_code 2223190

loop_
_symmetry_equiv_pos_as_xyz
'x, y, z'
'-x, y+1/2, -z+1/2'
'-x, -y, -z'
'x, -y-1/2, z-1/2'

loop_
_atom_site_type_symbol
_atom_site_label
_atom_site_fract_x
_atom_site_fract_y
_atom_site_fract_z
_atom_site_U_iso_or_equiv
_atom_site_adp_type
_atom_site_calc_flag
_atom_site_refinement_flags
_atom_site_occupancy
_atom_site_disorder_assembly
_atom_site_disorder_group
Cu Cu1 1.0000 1.0000 0.0000 0.03101(13) Uani d S 1 . .
N N1 0.94828(11) 1.08186(9) -0.22373(17) 0.0269(3) Uani d . 1 . .
C C14 1.04327(16) 1.27619(11) -0.3538(2) 0.0346(4) Uani d . 1 . .
H H14A 0.9670 1.2747 -0.4280 0.041 Uiso calc R 1 . .
C C9 1.02998(15) 1.10214(10) -0.3470(2) 0.0307(4) Uani d . 1 . .
H H9A 0.9841 1.1069 -0.4708 0.037 Uiso calc R 1 . .
H H9B 1.0867 1.0517 -0.3417 0.037 Uiso calc R 1 . .
C C11 1.20928(16) 1.19482(12) -0.1813(2) 0.0359(4) Uani d . 1 . .
H H11A 1.2487 1.1403 -0.1375 0.043 Uiso calc R 1 . .
C C7 0.74950(13) 1.11896(10) -0.1721(2) 0.0294(4) Uani d . 1 . .
O O1 0.67391(12) 1.03058(10) 0.23920(19) 0.0457(3) Uani d . 1 . .
C C8 0.84437(15) 1.11952(11) -0.2697(2) 0.0308(4) Uani d . 1 . .
H H8A 0.8285 1.1511 -0.3798 0.037 Uiso calc R 1 . .
C C10 1.09654(14) 1.19174(11) -0.2930(2) 0.0284(3) Uani d . 1 . .
N N2 1.09381(14) 1.35872(10) -0.3131(2) 0.0413(4) Uani d . 1 . .
C C3 0.65892(13) 1.07713(11) 0.0778(2) 0.0315(4) Uani d . 1 . .
C C6 0.64554(16) 1.17021(12) -0.2470(3) 0.0380(4) Uani d . 1 . .
H H6A 0.6412 1.2022 -0.3552 0.046 Uiso calc R 1 . .
C C4 0.55774(15) 1.12611(12) 0.0004(3) 0.0379(4) Uani d . 1 . .
H H4A 0.4931 1.1278 0.0566 0.045 Uiso calc R 1 . .
C C13 1.20181(17) 1.35935(13) -0.2044(3) 0.0416(4) Uani d . 1 . .
H H13A 1.2384 1.4164 -0.1730 0.050 Uiso calc R 1 . .
C C5 0.55195(16) 1.17370(13) -0.1642(3) 0.0424(5) Uani d . 1 . .
H H5A 0.4839 1.2075 -0.2160 0.051 Uiso calc R 1 . .
C C1 0.58255(19) 1.03860(17) 0.3375(3) 0.0501(5) Uani d . 1 . .
H H1A 0.6037 1.0030 0.4473 0.075 Uiso calc R 1 . .
H H1B 0.5088 1.0157 0.2651 0.075 Uiso calc R 1 . .
H H1C 0.5731 1.1026 0.3670 0.075 Uiso calc R 1 . .
C C12 1.26288(17) 1.28035(13) -0.1354(3) 0.0426(4) Uani d . 1 . .
H H12A 1.3385 1.2843 -0.0595 0.051 Uiso calc R 1 . .
O O2 0.85152(11) 1.02297(9) 0.07153(19) 0.0383(3) Uani d . 1 . .
C C2 0.75880(13) 1.07128(10) -0.0065(2) 0.0287(3) Uani d . 1 . .

loop_
_atom_site_aniso_label
_atom_site_aniso_U_11
_atom_site_aniso_U_22
_atom_site_aniso_U_33
_atom_site_aniso_U_12
_atom_site_aniso_U_13
_atom_site_aniso_U_23
Cu1 0.02621(19) 0.03057(19) 0.0384(2) 0.00818(10) 0.01174(14) 0.01467(11)
N1 0.0288(7) 0.0212(6) 0.0311(7) -0.0008(5) 0.0075(6) 0.0041(5)
C14 0.0332(9) 0.0296(8) 0.0420(9) 0.0005(7) 0.0106(7) 0.0065(7)
C9 0.0374(8) 0.0259(8) 0.0310(8) 0.0015(7) 0.0123(7) 0.0027(6)
C11 0.0352(9) 0.0339(9) 0.0398(10) 0.0047(7) 0.0110(8) 0.0057(7)
C7 0.0267(8) 0.0229(7) 0.0368(9) 0.0024(6) 0.0028(7) 0.0022(6)
O1 0.0404(8) 0.0547(8) 0.0475(8) 0.0114(7) 0.0217(7) 0.0147(7)
C8 0.0350(9) 0.0236(8) 0.0326(8) -0.0014(6) 0.0045(7) 0.0069(6)
C10 0.0329(8) 0.0273(8) 0.0290(8) 0.0006(6) 0.0155(7) 0.0042(6)
N2 0.0434(9) 0.0280(7) 0.0529(10) -0.0011(6) 0.0119(8) 0.0028(7)
C3 0.0287(8) 0.0272(8) 0.0388(9) 0.0008(6) 0.0076(7) -0.0020(7)
C6 0.0384(9) 0.0342(9) 0.0377(9) 0.0084(7) 0.0001(8) 0.0054(7)
C4 0.0291(9) 0.0381(9) 0.0466(10) 0.0035(7) 0.0085(8) -0.0074(8)
C13 0.0438(11) 0.0318(9) 0.0498(11) -0.0056(8) 0.0116(9) -0.0027(8)
C5 0.0311(9) 0.0437(10) 0.0480(11) 0.0134(8) -0.0014(8) 0.0001(8)
C1 0.0476(12) 0.0642(13) 0.0443(11) 0.0038(10) 0.0229(10) -0.0025(10)
C12 0.0336(9) 0.0505(11) 0.0433(10) -0.0040(8) 0.0074(8) -0.0022(8)
O2 0.0295(7) 0.0430(6) 0.0452(7) 0.0136(5) 0.0144(6) 0.0194(6)
C2 0.0264(8) 0.0213(7) 0.0375(9) 0.0016(6) 0.0051(7) 0.0017(6)

loop_
_atom_type_symbol
_atom_type_description
_atom_type_scat_dispersion_real
_atom_type_scat_dispersion_imag
_atom_type_scat_source
C C 0.0033 0.0016 'International Tables Vol C Tables 4.2.6.8 and 6.1.1.4'
H H 0.0000 0.0000 'International Tables Vol C Tables 4.2.6.8 and 6.1.1.4'
N N 0.0061 0.0033 'International Tables Vol C Tables 4.2.6.8 and 6.1.1.4'
O O 0.0106 0.0060 'International Tables Vol C Tables 4.2.6.8 and 6.1.1.4'
Cu Cu 0.3201 1.2651 'International Tables Vol C Tables 4.2.6.8 and 6.1.1.4'

loop_
_geom_angle_atom_site_label_1
_geom_angle_atom_site_label_2
_geom_angle_atom_site_label_3
_geom_angle_site_symmetry_1
_geom_angle_site_symmetry_3
_geom_angle
_geom_angle_publ_flag
O2 Cu1 O2 3_775 . 180.0 ?
O2 Cu1 N1 3_775 . 89.00(6) ?
O2 Cu1 N1 . . 91.00(6) ?
O2 Cu1 N1 3_775 3_775 91.00(6) ?
O2 Cu1 N1 . 3_775 89.00(6) ?
N1 Cu1 N1 . 3_775 180.00(6) ?
C8 N1 C9 . . 114.85(13) ?
C8 N1 Cu1 . . 123.58(12) ?
C9 N1 Cu1 . . 121.57(10) ?
N2 C14 C10 . . 124.60(17) ?
N2 C14 H14A . . 117.7 ?
C10 C14 H14A . . 117.7 ?
N1 C9 C10 . . 110.44(12) ?
N1 C9 H9A . . 109.6 ?
C10 C9 H9A . . 109.6 ?
N1 C9 H9B . . 109.6 ?
C10 C9 H9B . . 109.6 ?
H9A C9 H9B . . 108.1 ?
C10 C11 C12 . . 119.04(16) ?
C10 C11 H11A . . 120.5 ?
C12 C11 H11A . . 120.5 ?
C6 C7 C2 . . 120.31(16) ?
C6 C7 C8 . . 117.23(15) ?
C2 C7 C8 . . 122.44(14) ?
C3 O1 C1 . . 117.61(15) ?
N1 C8 C7 . . 128.12(15) ?
N1 C8 H8A . . 115.9 ?
C7 C8 H8A . . 115.9 ?
C11 C10 C14 . . 117.21(15) ?
C11 C10 C9 . . 122.86(14) ?
C14 C10 C9 . . 119.92(15) ?
C13 N2 C14 . . 116.70(16) ?
O1 C3 C4 . . 124.16(16) ?
O1 C3 C2 . . 114.21(14) ?
C4 C3 C2 . . 121.63(16) ?
C5 C6 C7 . . 121.24(17) ?
C5 C6 H6A . . 119.4 ?
C7 C6 H6A . . 119.4 ?
C3 C4 C5 . . 119.95(17) ?
C3 C4 H4A . . 120.0 ?
C5 C4 H4A . . 120.0 ?
N2 C13 C12 . . 123.81(17) ?
N2 C13 H13A . . 118.1 ?
C12 C13 H13A . . 118.1 ?
C6 C5 C4 . . 119.92(16) ?
C6 C5 H5A . . 120.0 ?
C4 C5 H5A . . 120.0 ?
O1 C1 H1A . . 109.5 ?
O1 C1 H1B . . 109.5 ?
H1A C1 H1B . . 109.5 ?
O1 C1 H1C . . 109.5 ?
H1A C1 H1C . . 109.5 ?
H1B C1 H1C . . 109.5 ?
C13 C12 C11 . . 118.62(17) ?
C13 C12 H12A . . 120.7 ?
C11 C12 H12A . . 120.7 ?
C2 O2 Cu1 . . 130.63(12) ?
O2 C2 C7 . . 124.05(15) ?
O2 C2 C3 . . 119.02(15) ?
C7 C2 C3 . . 116.93(14) ?

loop_
_geom_bond_atom_site_label_1
_geom_bond_atom_site_label_2
_geom_bond_site_symmetry_2
_geom_bond_distance
_geom_bond_publ_flag
Cu1 O2 3_775 1.9218(13) ?
Cu1 O2 . 1.9218(13) ?
Cu1 N1 . 2.0399(13) ?
Cu1 N1 3_775 2.0399(13) ?
N1 C8 . 1.285(2) ?
N1 C9 . 1.485(2) ?
C14 N2 . 1.329(2) ?
C14 C10 . 1.394(2) ?
C14 H14A . 0.9300 ?
C9 C10 . 1.510(2) ?
C9 H9A . 0.9700 ?
C9 H9B . 0.9700 ?
C11 C10 . 1.381(2) ?
C11 C12 . 1.387(2) ?
C11 H11A . 0.9300 ?
C7 C6 . 1.411(2) ?
C7 C2 . 1.411(2) ?
C7 C8 . 1.439(2) ?
O1 C3 . 1.369(2) ?
O1 C1 . 1.413(2) ?
C8 H8A . 0.9300 ?
N2 C13 . 1.328(2) ?
C3 C4 . 1.374(2) ?
C3 C2 . 1.427(2) ?
C6 C5 . 1.354(3) ?
C6 H6A . 0.9300 ?
C4 C5 . 1.408(3) ?
C4 H4A . 0.9300 ?
C13 C12 . 1.378(3) ?
C13 H13A . 0.9300 ?
C5 H5A . 0.9300 ?
C1 H1A . 0.9600 ?
C1 H1B . 0.9600 ?
C1 H1C . 0.9600 ?
C12 H12A . 0.9300 ?
O2 C2 . 1.2993(18) ?

loop_
_geom_hbond_atom_site_label_D
_geom_hbond_atom_site_label_H
_geom_hbond_atom_site_label_A
_geom_hbond_site_symmetry_A
_geom_hbond_distance_DH
_geom_hbond_distance_HA
_geom_hbond_distance_DA
_geom_hbond_angle_DHA
C9 H9B O2 3_775 0.97 2.28 2.862(2) 118

loop_
_geom_torsion_atom_site_label_1
_geom_torsion_atom_site_label_2
_geom_torsion_atom_site_label_3
_geom_torsion_atom_site_label_4
_geom_torsion_site_symmetry_1
_geom_torsion_site_symmetry_2
_geom_torsion_site_symmetry_3
_geom_torsion_site_symmetry_4
_geom_torsion
_geom_torsion_publ_flag
O2 Cu1 N1 C8 3_775 . . . 175.74(14) ?
O2 Cu1 N1 C8 . . . . -4.26(14) ?
O2 Cu1 N1 C9 3_775 . . . -4.15(11) ?
O2 Cu1 N1 C9 . . . . 175.85(11) ?
C8 N1 C9 C10 . . . . 86.53(17) ?
Cu1 N1 C9 C10 . . . . -93.57(13) ?
C9 N1 C8 C7 . . . . -174.86(15) ?
Cu1 N1 C8 C7 . . . . 5.3(2) ?
C6 C7 C8 N1 . . . . 176.48(16) ?
C2 C7 C8 N1 . . . . -2.3(3) ?
C12 C11 C10 C14 . . . . 0.2(3) ?
C12 C11 C10 C9 . . . . -178.60(16) ?
N2 C14 C10 C11 . . . . 0.7(3) ?
N2 C14 C10 C9 . . . . 179.51(16) ?
N1 C9 C10 C11 . . . . 94.88(18) ?
N1 C9 C10 C14 . . . . -83.88(18) ?
C10 C14 N2 C13 . . . . -1.1(3) ?
C1 O1 C3 C4 . . . . -4.3(3) ?
C1 O1 C3 C2 . . . . 175.52(16) ?
C2 C7 C6 C5 . . . . -1.1(3) ?
C8 C7 C6 C5 . . . . -179.88(16) ?
O1 C3 C4 C5 . . . . 178.43(17) ?
C2 C3 C4 C5 . . . . -1.4(3) ?
C14 N2 C13 C12 . . . . 0.8(3) ?
C7 C6 C5 C4 . . . . 0.4(3) ?
C3 C4 C5 C6 . . . . 0.8(3) ?
N2 C13 C12 C11 . . . . 0.0(3) ?
C10 C11 C12 C13 . . . . -0.5(3) ?
N1 Cu1 O2 C2 . . . . 1.65(16) ?
N1 Cu1 O2 C2 3_775 . . . -178.35(16) ?
Cu1 O2 C2 C7 . . . . 0.5(3) ?
Cu1 O2 C2 C3 . . . . -179.78(12) ?
C6 C7 C2 O2 . . . . -179.72(16) ?
C8 C7 C2 O2 . . . . -1.0(3) ?
C6 C7 C2 C3 . . . . 0.5(2) ?
C8 C7 C2 C3 . . . . 179.25(14) ?
O1 C3 C2 O2 . . . . 1.1(2) ?
C4 C3 C2 O2 . . . . -179.07(16) ?
O1 C3 C2 C7 . . . . -179.13(14) ?
C4 C3 C2 C7 . . . . 0.7(2) ?
